data_4069054
loop_
_publ_author_name
'Zhang, Wenjuan'
'Katao, Shohei'
'Sun, Wen-Hua'
'Nomura, Kotohiro'

_publ_section_title
;
 Synthesis of (1-Adamantylimido)vanadium(V)-alkyl Complexes Containing a
 Chelate Alkoxo(imino)pyridine Ligand, and Reactions with Alcohols (ROH)
 That Proceed via Intermediates Formed by Coordination of ROH
;
_journal_issue 5
_journal_name_full Organometallics
_journal_page_first 1558
_journal_paper_doi 10.1021/om8012234
_journal_volume 28
_journal_year 2009
_chemical_formula_moiety 'C32 H44 Cl2 N3 O V '
_chemical_formula_sum 'C32 H44 Cl2 N3 O V'
_chemical_formula_weight 608.57
_space_group_IT_number 2
_symmetry_cell_setting triclinic
_symmetry_Int_Tables_number 2
_symmetry_space_group_name_Hall '-P 1'
_symmetry_space_group_name_H-M 'P -1'
_cell_angle_alpha 102.2975(17)
_cell_angle_beta 91.9098(13)
_cell_angle_gamma 114.2485(15)
_cell_formula_units_Z 2
_cell_length_a 10.1796(4)
_cell_length_b 10.6325(5)
_cell_length_c 17.0560(6)
_cell_measurement_reflns_used 12835
_cell_measurement_temperature 193.1
_cell_measurement_theta_max 27.4
_cell_measurement_theta_min 3.1
_cell_volume 1629.37(12)
_computing_cell_refinement PROCESS-AUTO
_computing_data_collection PROCESS-AUTO
_computing_data_reduction CrystalStructure
_computing_publication_material 'CrystalStructure 3.8'
_computing_structure_refinement CRYSTALS
_computing_structure_solution SIR92
_diffrn_detector_area_resol_mean 10.00
_diffrn_measured_fraction_theta_full 0.993
_diffrn_measured_fraction_theta_max 0.993
_diffrn_measurement_device_type 'Rigaku RAXIS-RAPID'
_diffrn_measurement_method \w
_diffrn_radiation_type 'Mo K\a'
_diffrn_radiation_wavelength 0.71075
_diffrn_reflns_av_R_equivalents 0.028
_diffrn_reflns_limit_h_max 13
_diffrn_reflns_limit_h_min -13
_diffrn_reflns_limit_k_max 13
_diffrn_reflns_limit_k_min -13
_diffrn_reflns_limit_l_max 21
_diffrn_reflns_limit_l_min -22
_diffrn_reflns_number 16190
_diffrn_reflns_theta_full 27.45
_diffrn_reflns_theta_max 27.45
_exptl_absorpt_coefficient_mu 0.496
_exptl_absorpt_correction_T_max 0.928
_exptl_absorpt_correction_T_min 0.722
_exptl_absorpt_correction_type multi-scan
_exptl_absorpt_process_details
;
    Higashi, T. (1995). Program for Absorption Correction.
    Rigaku Corporation, Tokyo, Japan.
;
_exptl_crystal_colour red
_exptl_crystal_density_diffrn 1.240
_exptl_crystal_density_method 'not measured'
_exptl_crystal_description block
_exptl_crystal_F_000 644.00
_exptl_crystal_size_max 0.40
_exptl_crystal_size_mid 0.20
_exptl_crystal_size_min 0.15
_refine_diff_density_max 1.63
_refine_diff_density_min -0.57
_refine_ls_extinction_method none
_refine_ls_goodness_of_fit_ref 1.000
_refine_ls_hydrogen_treatment refall
_refine_ls_number_parameters 414
_refine_ls_number_reflns 5592
_refine_ls_R_factor_gt 0.0625
_refine_ls_shift/su_max 0.0000
_refine_ls_structure_factor_coef F
_refine_ls_weighting_details 'w = 1/[0.0103Fo^2^ + 1.0000\s(Fo^2^)]'
_refine_ls_weighting_scheme calc
_refine_ls_wR_factor_ref 0.1118
_reflns_number_gt 5558
_reflns_number_total 7409
_reflns_threshold_expression F^2^>2.0\s(F^2^)
_cod_data_source_file om8012234_si_003.cif
_cod_data_source_block '_zhangwj-l3-ad-dichloro'
_cod_original_cell_volume 1629.37(10)
_cod_original_formula_sum 'C32 H44 Cl2 N3 O V '
_cod_database_code 4069054

loop_
_symmetry_equiv_pos_site_id
_symmetry_equiv_pos_as_xyz
1 +X,+Y,+Z
2 -X,-Y,-Z

loop_
_atom_site_label
_atom_site_type_symbol
_atom_site_fract_x
_atom_site_fract_y
_atom_site_fract_z
_atom_site_U_iso_or_equiv
_atom_site_adp_type
_atom_site_occupancy
_atom_site_symmetry_multiplicity
_atom_site_calc_flag
_atom_site_refinement_flags
V(1) V 0.34289(6) 0.15071(6) 0.84624(3) 0.02445(15) Uani 1.00 1 d .
Cl(1) Cl 0.46556(9) 0.00449(10) 0.82721(6) 0.0364(2) Uani 1.00 1 d .
Cl(2) Cl 0.17369(9) 0.24892(9) 0.86749(5) 0.0328(2) Uani 1.00 1 d .
O(1) O 0.4717(2) 0.2787(2) 0.93197(13) 0.0300(5) Uani 1.00 1 d .
N(1) N 0.4085(3) 0.2193(3) 0.76962(16) 0.0295(7) Uani 1.00 1 d .
N(2) N 0.2577(2) 0.0533(2) 0.93971(15) 0.0235(6) Uani 1.00 1 d .
N(3) N 0.1388(2) -0.0649(2) 0.79083(15) 0.0232(6) Uani 1.00 1 d .
C(1) C 0.4657(3) 0.2589(3) 0.69816(19) 0.0251(7) Uani 1.00 1 d .
C(2) C 0.6233(5) 0.2846(7) 0.7023(3) 0.0733(18) Uani 1.00 1 d .
C(3) C 0.4542(7) 0.3935(5) 0.6899(3) 0.0638(16) Uani 1.00 1 d .
C(4) C 0.3772(6) 0.1379(5) 0.6232(2) 0.0595(13) Uani 1.00 1 d .
C(5) C 0.6831(5) 0.3182(7) 0.6201(3) 0.0710(18) Uani 1.00 1 d .
C(6) C 0.6735(5) 0.4556(6) 0.6203(3) 0.0731(15) Uani 1.00 1 d .
C(7) C 0.5172(6) 0.4347(5) 0.6126(2) 0.0593(15) Uani 1.00 1 d .
C(8) C 0.4291(5) 0.3132(6) 0.5415(3) 0.0670(15) Uani 1.00 1 d .
C(9) C 0.4397(6) 0.1813(5) 0.5458(2) 0.0666(15) Uani 1.00 1 d .
C(10) C 0.5895(7) 0.2003(6) 0.5522(3) 0.0739(19) Uani 1.00 1 d .
C(11) C 0.4656(3) 0.2580(3) 1.01317(19) 0.0323(8) Uani 1.00 1 d .
C(12) C 0.3336(3) 0.1234(3) 1.01324(18) 0.0256(7) Uani 1.00 1 d .
C(13) C 0.2874(3) 0.0704(3) 1.08065(19) 0.0279(8) Uani 1.00 1 d .
C(14) C 0.1613(3) -0.0533(3) 1.07035(19) 0.0293(8) Uani 1.00 1 d .
C(15) C 0.0827(3) -0.1238(3) 0.99353(19) 0.0279(8) Uani 1.00 1 d .
C(16) C 0.1354(3) -0.0674(3) 0.92918(18) 0.0228(7) Uani 1.00 1 d .
C(17) C 0.0707(3) -0.1301(3) 0.84276(19) 0.0241(7) Uani 1.00 1 d .
C(18) C 0.6050(4) 0.2450(5) 1.0386(2) 0.0542(12) Uani 1.00 1 d .
C(19) C 0.4526(5) 0.3850(4) 1.0673(2) 0.0544(12) Uani 1.00 1 d .
C(20) C -0.0675(3) -0.2652(3) 0.8233(2) 0.0367(9) Uani 1.00 1 d .
C(21) C 0.0892(3) -0.1328(3) 0.70490(18) 0.0254(7) Uani 1.00 1 d .
C(22) C 0.0008(3) -0.0897(3) 0.6621(2) 0.0310(8) Uani 1.00 1 d .
C(23) C -0.0332(4) -0.1476(4) 0.5787(2) 0.0411(10) Uani 1.00 1 d .
C(24) C 0.0118(4) -0.2476(5) 0.5385(2) 0.0487(11) Uani 1.00 1 d .
C(25) C 0.0910(4) -0.2941(4) 0.5828(2) 0.0415(10) Uani 1.00 1 d .
C(26) C 0.1310(3) -0.2384(3) 0.6668(2) 0.0317(8) Uani 1.00 1 d .
C(27) C -0.0674(4) 0.0046(4) 0.7032(2) 0.0360(9) Uani 1.00 1 d .
C(28) C -0.2317(4) -0.0808(5) 0.6986(2) 0.0480(11) Uani 1.00 1 d .
C(29) C -0.0367(5) 0.1351(5) 0.6695(3) 0.0581(14) Uani 1.00 1 d .
C(30) C 0.2123(4) -0.3026(4) 0.7113(2) 0.0375(9) Uani 1.00 1 d .
C(31) C 0.3537(4) -0.2897(5) 0.6762(2) 0.0495(12) Uani 1.00 1 d .
C(32) C 0.1176(5) -0.4582(4) 0.7083(3) 0.0554(13) Uani 1.00 1 d .
H(1) H 0.6787 0.3633 0.7466 0.092 Uiso 1.00 1 c R
H(2) H 0.6318 0.2021 0.7098 0.092 Uiso 1.00 1 c R
H(3) H 0.3550 0.3775 0.6859 0.088 Uiso 1.00 1 c R
H(4) H 0.5076 0.4688 0.7361 0.088 Uiso 1.00 1 c R
H(5) H 0.2782 0.1222 0.6201 0.064 Uiso 1.00 1 c R
H(6) H 0.3844 0.0531 0.6272 0.064 Uiso 1.00 1 c R
H(7) H 0.7711 0.3196 0.6187 0.090 Uiso 1.00 1 c R
H(8) H 0.7244 0.5235 0.6696 0.071 Uiso 1.00 1 c R
H(9) H 0.7168 0.4896 0.5760 0.071 Uiso 1.00 1 c R
H(10) H 0.5241 0.5256 0.6117 0.081 Uiso 1.00 1 c R
H(11) H 0.4634 0.3378 0.4933 0.077 Uiso 1.00 1 c R
H(12) H 0.3301 0.2974 0.5403 0.077 Uiso 1.00 1 c R
H(13) H 0.3821 0.1026 0.4917 0.069 Uiso 1.00 1 c R
H(14) H 0.5917 0.1150 0.5594 0.097 Uiso 1.00 1 c R
H(15) H 0.6263 0.2187 0.5034 0.097 Uiso 1.00 1 c R
H(16) H 0.3469 0.1205 1.1319 0.034 Uiso 1.00 1 c R
H(17) H 0.1281 -0.0889 1.1143 0.038 Uiso 1.00 1 c R
H(18) H 0.0024 -0.1957 0.9870 0.035 Uiso 1.00 1 c R
H(19) H 0.6008 0.2236 1.0901 0.062 Uiso 1.00 1 c R
H(20) H 0.6132 0.1709 0.9997 0.062 Uiso 1.00 1 c R
H(21) H 0.6871 0.3324 1.0418 0.062 Uiso 1.00 1 c R
H(22) H 0.4429 0.3717 1.1205 0.059 Uiso 1.00 1 c R
H(23) H 0.5372 0.4694 1.0689 0.059 Uiso 1.00 1 c R
H(24) H 0.3695 0.3931 1.0464 0.059 Uiso 1.00 1 c R
H(25) H -0.1398 -0.2500 0.8524 0.039 Uiso 1.00 1 c R
H(26) H -0.1001 -0.2926 0.7668 0.039 Uiso 1.00 1 c R
H(27) H -0.0499 -0.3385 0.8384 0.039 Uiso 1.00 1 c R
H(28) H -0.0921 -0.1141 0.5481 0.048 Uiso 1.00 1 c R
H(29) H -0.0120 -0.2871 0.4769 0.054 Uiso 1.00 1 c R
H(30) H 0.1190 -0.3663 0.5579 0.048 Uiso 1.00 1 c R
H(31) H -0.0275 0.0404 0.7596 0.043 Uiso 1.00 1 c R
H(32) H -0.2506 -0.1637 0.7174 0.057 Uiso 1.00 1 c R
H(33) H -0.2705 -0.0239 0.7315 0.057 Uiso 1.00 1 c R
H(34) H -0.2760 -0.1078 0.6441 0.057 Uiso 1.00 1 c R
H(35) H 0.0653 0.1877 0.6721 0.076 Uiso 1.00 1 c R
H(36) H -0.0810 0.1049 0.6148 0.076 Uiso 1.00 1 c R
H(37) H -0.0755 0.1937 0.7008 0.076 Uiso 1.00 1 c R
H(38) H 0.2441 -0.2505 0.7686 0.046 Uiso 1.00 1 c R
H(39) H 0.3303 -0.3517 0.6235 0.063 Uiso 1.00 1 c R
H(40) H 0.4085 -0.1943 0.6730 0.063 Uiso 1.00 1 c R
H(41) H 0.4094 -0.3150 0.7103 0.063 Uiso 1.00 1 c R
H(42) H 0.0936 -0.5128 0.6537 0.065 Uiso 1.00 1 c R
H(43) H 0.1691 -0.4926 0.7389 0.065 Uiso 1.00 1 c R
H(44) H 0.0309 -0.4662 0.7305 0.065 Uiso 1.00 1 c R

loop_
_atom_site_aniso_label
_atom_site_aniso_U_11
_atom_site_aniso_U_22
_atom_site_aniso_U_33
_atom_site_aniso_U_12
_atom_site_aniso_U_13
_atom_site_aniso_U_23
V(1) 0.0293(3) 0.0244(3) 0.0199(3) 0.0100(2) 0.0045(2) 0.0088(2)
Cl(1) 0.0343(4) 0.0360(5) 0.0444(5) 0.0191(3) 0.0066(3) 0.0123(3)
Cl(2) 0.0338(4) 0.0283(4) 0.0366(4) 0.0142(3) 0.0041(3) 0.0066(3)
O(1) 0.0349(12) 0.0266(12) 0.0239(11) 0.0071(10) 0.0039(9) 0.0094(9)
N(1) 0.0374(15) 0.0298(15) 0.0254(13) 0.0160(12) 0.0070(11) 0.0114(11)
N(2) 0.0283(13) 0.0241(13) 0.0186(11) 0.0117(11) 0.0035(10) 0.0053(10)
N(3) 0.0272(12) 0.0224(13) 0.0202(12) 0.0117(11) 0.0009(10) 0.0035(10)
C(1) 0.0279(15) 0.0258(16) 0.0231(14) 0.0101(13) 0.0063(12) 0.0112(12)
C(2) 0.041(2) 0.119(5) 0.069(3) 0.028(2) 0.006(2) 0.056(3)
C(3) 0.108(4) 0.059(3) 0.051(2) 0.053(3) 0.036(2) 0.028(2)
C(4) 0.070(3) 0.047(2) 0.042(2) 0.006(2) 0.012(2) 0.0100(19)
C(5) 0.037(2) 0.090(4) 0.099(4) 0.027(2) 0.016(2) 0.048(3)
C(6) 0.050(2) 0.064(3) 0.063(3) -0.014(2) 0.003(2) 0.012(2)
C(7) 0.103(4) 0.054(2) 0.046(2) 0.050(2) 0.023(2) 0.025(2)
C(8) 0.052(2) 0.084(3) 0.056(2) 0.010(2) 0.004(2) 0.039(2)
C(9) 0.087(3) 0.048(2) 0.037(2) 0.008(2) 0.005(2) -0.002(2)
C(10) 0.109(4) 0.063(3) 0.070(3) 0.051(3) 0.038(3) 0.025(2)
C(11) 0.0362(17) 0.0304(18) 0.0202(15) 0.0036(14) -0.0022(13) 0.0087(13)
C(12) 0.0316(16) 0.0243(16) 0.0209(14) 0.0131(13) 0.0009(12) 0.0041(12)
C(13) 0.0336(16) 0.0322(17) 0.0205(14) 0.0165(14) 0.0017(12) 0.0069(12)
C(14) 0.0340(16) 0.0382(19) 0.0224(15) 0.0183(15) 0.0091(12) 0.0145(13)
C(15) 0.0299(16) 0.0296(17) 0.0271(15) 0.0142(14) 0.0067(12) 0.0092(13)
C(16) 0.0279(14) 0.0196(14) 0.0234(14) 0.0118(12) 0.0045(11) 0.0069(11)
C(17) 0.0267(14) 0.0216(15) 0.0249(14) 0.0118(13) 0.0037(12) 0.0045(11)
C(18) 0.0332(19) 0.068(3) 0.053(2) 0.0062(19) -0.0068(18) 0.032(2)
C(19) 0.088(3) 0.031(2) 0.0292(19) 0.012(2) 0.005(2) 0.0053(15)
C(20) 0.0340(18) 0.0300(18) 0.0321(17) 0.0015(15) 0.0048(14) 0.0051(14)
C(21) 0.0267(15) 0.0266(16) 0.0191(14) 0.0081(13) 0.0030(11) 0.0050(12)
C(22) 0.0288(16) 0.0320(18) 0.0270(16) 0.0093(14) 0.0003(12) 0.0052(13)
C(23) 0.044(2) 0.051(2) 0.0254(17) 0.0186(18) -0.0049(15) 0.0089(16)
C(24) 0.054(2) 0.059(2) 0.0234(17) 0.019(2) 0.0022(16) 0.0019(17)
C(25) 0.047(2) 0.044(2) 0.0278(18) 0.0188(18) 0.0079(15) -0.0016(15)
C(26) 0.0321(17) 0.0331(18) 0.0253(16) 0.0119(15) 0.0041(13) 0.0021(13)
C(27) 0.0377(18) 0.040(2) 0.0300(17) 0.0191(16) -0.0045(14) 0.0053(15)
C(28) 0.040(2) 0.067(3) 0.036(2) 0.024(2) 0.0036(16) 0.0091(19)
C(29) 0.056(2) 0.052(2) 0.082(3) 0.031(2) 0.012(2) 0.031(2)
C(30) 0.046(2) 0.0347(19) 0.0349(18) 0.0235(17) 0.0063(15) 0.0012(15)
C(31) 0.050(2) 0.057(2) 0.050(2) 0.034(2) 0.0121(19) 0.005(2)
C(32) 0.068(2) 0.037(2) 0.058(2) 0.023(2) 0.008(2) 0.0026(19)

loop_
_atom_type_symbol
_atom_type_description
_atom_type_scat_dispersion_real
_atom_type_scat_dispersion_imag
_atom_type_scat_source
C C 0.003 0.002
;
International Tables for Crystallography
(1992, Vol. C, Tables 4.2.6.8 and 6.1.1.4)
;
H H 0.000 0.000
;
International Tables for Crystallography
(1992, Vol. C, Table 6.1.1.4)
;
Cl Cl 0.148 0.159
;
International Tables for Crystallography
(1992, Vol. C, Tables 4.2.6.8 and 6.1.1.4)
;
N N 0.006 0.003
;
International Tables for Crystallography
(1992, Vol. C, Tables 4.2.6.8 and 6.1.1.4)
;
O O 0.011 0.006
;
International Tables for Crystallography
(1992, Vol. C, Tables 4.2.6.8 and 6.1.1.4)
;
V V 0.300 0.529
;
International Tables for Crystallography
(1992, Vol. C, Tables 4.2.6.8 and 6.1.1.4)
;

loop_
_geom_angle_atom_site_label_1
_geom_angle_atom_site_label_2
_geom_angle_atom_site_label_3
_geom_angle
_geom_angle_publ_flag
Cl(1) V(1) Cl(2) 166.68(3) yes
Cl(1) V(1) O(1) 93.83(10) yes
Cl(1) V(1) N(1) 92.12(13) yes
Cl(1) V(1) N(2) 85.70(10) yes
Cl(1) V(1) N(3) 82.98(8) yes
Cl(2) V(1) O(1) 93.62(10) yes
Cl(2) V(1) N(1) 97.09(13) yes
Cl(2) V(1) N(2) 84.73(9) yes
Cl(2) V(1) N(3) 85.13(8) yes
O(1) V(1) N(1) 102.18(11) yes
O(1) V(1) N(2) 80.01(9) yes
O(1) V(1) N(3) 150.78(10) yes
N(1) V(1) N(2) 177.03(13) yes
N(1) V(1) N(3) 106.95(10) yes
N(2) V(1) N(3) 70.80(8) yes
V(1) O(1) C(11) 122.50(17) yes
V(1) N(1) C(1) 171.6(2) yes
V(1) N(2) C(12) 114.59(19) yes
V(1) N(2) C(16) 124.3(2) yes
C(12) N(2) C(16) 121.1(2) yes
V(1) N(3) C(17) 115.14(17) yes
V(1) N(3) C(21) 126.22(19) yes
C(17) N(3) C(21) 118.6(2) yes
N(1) C(1) C(2) 110.2(3) yes
N(1) C(1) C(3) 110.6(3) yes
N(1) C(1) C(4) 109.1(2) yes
C(2) C(1) C(3) 108.9(4) yes
C(2) C(1) C(4) 109.4(4) yes
C(3) C(1) C(4) 108.7(3) yes
C(1) C(2) C(5) 109.9(4) yes
C(1) C(3) C(7) 109.7(5) yes
C(1) C(4) C(9) 108.9(3) yes
C(2) C(5) C(6) 102.9(5) yes
C(2) C(5) C(10) 108.4(4) yes
C(6) C(5) C(10) 113.1(5) yes
C(5) C(6) C(7) 111.1(4) yes
C(3) C(7) C(6) 107.8(5) yes
C(3) C(7) C(8) 107.4(4) yes
C(6) C(7) C(8) 110.2(5) yes
C(7) C(8) C(9) 112.2(5) yes
C(4) C(9) C(8) 108.6(5) yes
C(4) C(9) C(10) 107.7(5) yes
C(8) C(9) C(10) 111.6(4) yes
C(5) C(10) C(9) 112.9(5) yes
O(1) C(11) C(12) 109.5(2) yes
O(1) C(11) C(18) 107.4(3) yes
O(1) C(11) C(19) 107.6(3) yes
C(12) C(11) C(18) 110.1(3) yes
C(12) C(11) C(19) 109.4(3) yes
C(18) C(11) C(19) 112.8(3) yes
N(2) C(12) C(11) 113.3(2) yes
N(2) C(12) C(13) 120.2(2) yes
C(11) C(12) C(13) 126.5(2) yes
C(12) C(13) C(14) 119.1(2) yes
C(13) C(14) C(15) 119.9(3) yes
C(14) C(15) C(16) 118.2(2) yes
N(2) C(16) C(15) 121.5(2) yes
N(2) C(16) C(17) 112.3(2) yes
C(15) C(16) C(17) 126.1(2) yes
N(3) C(17) C(16) 117.1(2) yes
N(3) C(17) C(20) 125.6(2) yes
C(16) C(17) C(20) 117.3(2) yes
N(3) C(21) C(22) 119.0(3) yes
N(3) C(21) C(26) 119.3(3) yes
C(22) C(21) C(26) 121.6(2) yes
C(21) C(22) C(23) 117.2(3) yes
C(21) C(22) C(27) 123.0(3) yes
C(23) C(22) C(27) 119.5(4) yes
C(22) C(23) C(24) 122.5(4) yes
C(23) C(24) C(25) 118.9(3) yes
C(24) C(25) C(26) 121.4(4) yes
C(21) C(26) C(25) 118.1(4) yes
C(21) C(26) C(30) 124.4(2) yes
C(25) C(26) C(30) 117.5(3) yes
C(22) C(27) C(28) 110.6(3) yes
C(22) C(27) C(29) 113.7(3) yes
C(28) C(27) C(29) 109.6(4) yes
C(26) C(30) C(31) 111.5(3) yes
C(26) C(30) C(32) 111.8(3) yes
C(31) C(30) C(32) 109.4(4) yes
C(1) C(2) H(1) 109.4 no
C(1) C(2) H(2) 109.4 no
C(5) C(2) H(1) 109.4 no
C(5) C(2) H(2) 109.4 no
H(1) C(2) H(2) 109.5 no
C(1) C(3) H(3) 109.4 no
C(1) C(3) H(4) 109.4 no
C(7) C(3) H(3) 109.4 no
C(7) C(3) H(4) 109.4 no
H(3) C(3) H(4) 109.5 no
C(1) C(4) H(5) 109.6 no
C(1) C(4) H(6) 109.6 no
C(9) C(4) H(5) 109.6 no
C(9) C(4) H(6) 109.6 no
H(5) C(4) H(6) 109.5 no
C(2) C(5) H(7) 110.4 no
C(6) C(5) H(7) 116.5 no
C(10) C(5) H(7) 105.4 no
C(5) C(6) H(8) 109.1 no
C(5) C(6) H(9) 109.1 no
C(7) C(6) H(8) 109.1 no
C(7) C(6) H(9) 109.1 no
H(8) C(6) H(9) 109.5 no
C(3) C(7) H(10) 109.9 no
C(6) C(7) H(10) 103.8 no
C(8) C(7) H(10) 117.5 no
C(7) C(8) H(11) 108.8 no
C(7) C(8) H(12) 108.8 no
C(9) C(8) H(11) 108.8 no
C(9) C(8) H(12) 108.8 no
H(11) C(8) H(12) 109.5 no
C(4) C(9) H(13) 112.6 no
C(8) C(9) H(13) 108.1 no
C(10) C(9) H(13) 108.3 no
C(5) C(10) H(14) 108.6 no
C(5) C(10) H(15) 108.6 no
C(9) C(10) H(14) 108.6 no
C(9) C(10) H(15) 108.6 no
H(14) C(10) H(15) 109.5 no
C(12) C(13) H(16) 117.9 no
C(14) C(13) H(16) 122.9 no
C(13) C(14) H(17) 120.3 no
C(15) C(14) H(17) 119.7 no
C(14) C(15) H(18) 120.8 no
C(16) C(15) H(18) 120.8 no
C(11) C(18) H(19) 109.5 no
C(11) C(18) H(20) 109.5 no
C(11) C(18) H(21) 109.5 no
H(19) C(18) H(20) 109.5 no
H(19) C(18) H(21) 109.5 no
H(20) C(18) H(21) 109.5 no
C(11) C(19) H(22) 109.5 no
C(11) C(19) H(23) 109.5 no
C(11) C(19) H(24) 109.5 no
H(22) C(19) H(23) 109.5 no
H(22) C(19) H(24) 109.5 no
H(23) C(19) H(24) 109.5 no
C(17) C(20) H(25) 109.5 no
C(17) C(20) H(26) 109.5 no
C(17) C(20) H(27) 109.5 no
H(25) C(20) H(26) 109.5 no
H(25) C(20) H(27) 109.5 no
H(26) C(20) H(27) 109.5 no
C(22) C(23) H(28) 117.2 no
C(24) C(23) H(28) 120.2 no
C(23) C(24) H(29) 121.4 no
C(25) C(24) H(29) 119.7 no
C(24) C(25) H(30) 121.4 no
C(26) C(25) H(30) 117.2 no
C(22) C(27) H(31) 108.7 no
C(28) C(27) H(31) 107.4 no
C(29) C(27) H(31) 106.5 no
C(27) C(28) H(32) 109.5 no
C(27) C(28) H(33) 109.5 no
C(27) C(28) H(34) 109.5 no
H(32) C(28) H(33) 109.5 no
H(32) C(28) H(34) 109.5 no
H(33) C(28) H(34) 109.5 no
C(27) C(29) H(35) 109.5 no
C(27) C(29) H(36) 109.5 no
C(27) C(29) H(37) 109.5 no
H(35) C(29) H(36) 109.5 no
H(35) C(29) H(37) 109.5 no
H(36) C(29) H(37) 109.5 no
C(26) C(30) H(38) 111.4 no
C(31) C(30) H(38) 104.8 no
C(32) C(30) H(38) 107.8 no
C(30) C(31) H(39) 109.5 no
C(30) C(31) H(40) 109.5 no
C(30) C(31) H(41) 109.5 no
H(39) C(31) H(40) 109.5 no
H(39) C(31) H(41) 109.5 no
H(40) C(31) H(41) 109.5 no
C(30) C(32) H(42) 109.5 no
C(30) C(32) H(43) 109.5 no
C(30) C(32) H(44) 109.5 no
H(42) C(32) H(43) 109.5 no
H(42) C(32) H(44) 109.5 no
H(43) C(32) H(44) 109.5 no

loop_
_geom_bond_atom_site_label_1
_geom_bond_atom_site_label_2
_geom_bond_distance
_geom_bond_publ_flag
V(1) Cl(1) 2.3427(13) yes
V(1) Cl(2) 2.3550(13) yes
V(1) O(1) 1.8079(19) yes
V(1) N(1) 1.658(3) yes
V(1) N(2) 2.103(2) yes
V(1) N(3) 2.345(2) yes
O(1) C(11) 1.448(4) yes
N(1) C(1) 1.438(4) yes
N(2) C(12) 1.338(3) yes
N(2) C(16) 1.344(3) yes
N(3) C(17) 1.286(4) yes
N(3) C(21) 1.458(3) yes
C(1) C(2) 1.509(6) yes
C(1) C(3) 1.518(8) yes
C(1) C(4) 1.540(4) yes
C(2) C(5) 1.600(8) yes
C(3) C(7) 1.554(7) yes
C(4) C(9) 1.560(7) yes
C(5) C(6) 1.502(10) yes
C(5) C(10) 1.465(7) yes
C(6) C(7) 1.511(9) yes
C(7) C(8) 1.500(6) yes
C(8) C(9) 1.466(9) yes
C(9) C(10) 1.451(10) yes
C(11) C(12) 1.508(4) yes
C(11) C(18) 1.539(6) yes
C(11) C(19) 1.522(6) yes
C(12) C(13) 1.398(4) yes
C(13) C(14) 1.381(4) yes
C(14) C(15) 1.392(4) yes
C(15) C(16) 1.381(4) yes
C(16) C(17) 1.486(4) yes
C(17) C(20) 1.503(4) yes
C(21) C(22) 1.411(6) yes
C(21) C(26) 1.402(5) yes
C(22) C(23) 1.392(4) yes
C(22) C(27) 1.512(6) yes
C(23) C(24) 1.386(7) yes
C(24) C(25) 1.382(7) yes
C(25) C(26) 1.402(4) yes
C(26) C(30) 1.540(6) yes
C(27) C(28) 1.530(5) yes
C(27) C(29) 1.533(7) yes
C(30) C(31) 1.543(6) yes
C(30) C(32) 1.523(5) yes
C(2) H(1) 0.950 no
C(2) H(2) 0.950 no
C(3) H(3) 0.950 no
C(3) H(4) 0.950 no
C(4) H(5) 0.950 no
C(4) H(6) 0.950 no
C(6) H(8) 0.950 no
C(6) H(9) 0.950 no
C(8) H(11) 0.950 no
C(8) H(12) 0.950 no
C(10) H(14) 0.950 no
C(10) H(15) 0.950 no
C(18) H(19) 0.950 no
C(18) H(20) 0.950 no
C(18) H(21) 0.950 no
C(19) H(22) 0.950 no
C(19) H(23) 0.950 no
C(19) H(24) 0.950 no
C(20) H(25) 0.950 no
C(20) H(26) 0.950 no
C(20) H(27) 0.950 no
C(28) H(32) 0.950 no
C(28) H(33) 0.950 no
C(28) H(34) 0.950 no
C(29) H(35) 0.950 no
C(29) H(36) 0.950 no
C(29) H(37) 0.950 no
C(31) H(39) 0.950 no
C(31) H(40) 0.950 no
C(31) H(41) 0.950 no
C(32) H(42) 0.950 no
C(32) H(43) 0.950 no
C(32) H(44) 0.950 no

loop_
_geom_contact_atom_site_label_1
_geom_contact_atom_site_label_2
_geom_contact_distance
_geom_contact_site_symmetry_2
Cl(1) C(13) 3.368(4) 2_657
Cl(2) C(14) 3.526(3) 2_557
O(1) C(19) 3.331(5) 2_667
C(13) Cl(1) 3.368(4) 2_657
C(14) Cl(2) 3.526(3) 2_557
C(19) O(1) 3.331(5) 2_667
C(19) C(19) 3.577(6) 2_667
Cl(1) H(16) 2.878 2_657
Cl(1) H(19) 2.917 2_657
Cl(1) H(33) 3.275 1_655
Cl(1) H(38) 2.666 .
Cl(2) H(17) 2.902 2_557
Cl(2) H(18) 3.124 2_557
Cl(2) H(23) 3.158 2_667
Cl(2) H(31) 2.603 .
O(1) H(23) 2.720 2_667
O(1) H(24) 3.115 2_667
N(2) H(16) 3.217 .
N(2) H(18) 3.132 .
N(2) H(20) 3.465 2_657
N(3) H(31) 2.481 .
N(3) H(38) 2.575 .
C(1) H(7) 3.305 .
C(1) H(10) 3.321 .
C(1) H(13) 3.469 .
C(2) H(7) 2.085 .
C(2) H(37) 3.573 1_655
C(3) H(10) 2.074 .
C(3) H(22) 3.459 2_667
C(3) H(41) 3.263 1_565
C(4) H(13) 2.199 .
C(5) H(7) 0.891 .
C(5) H(10) 3.249 .
C(5) H(13) 3.329 .
C(5) H(37) 3.593 1_655
C(5) H(44) 3.519 1_665
C(6) H(7) 2.059 .
C(6) H(10) 1.963 .
C(6) H(26) 3.229 1_665
C(7) H(7) 3.290 .
C(7) H(10) 0.944 .
C(7) H(11) 3.262 2_666
C(7) H(13) 3.366 .
C(7) H(39) 3.493 1_565
C(7) H(41) 3.420 1_565
C(8) H(10) 2.108 .
C(8) H(10) 3.364 2_666
C(8) H(13) 2.061 .
C(8) H(28) 3.302 2_556
C(8) H(34) 3.341 2_556
C(9) H(7) 3.155 .
C(9) H(10) 3.317 .
C(9) H(13) 1.062 .
C(9) H(14) 3.159 2_656
C(9) H(28) 3.558 2_556
C(9) H(34) 3.373 2_556
C(10) H(7) 1.906 .
C(10) H(13) 2.049 .
C(10) H(13) 3.282 2_656
C(10) H(14) 3.199 2_656
C(10) H(30) 3.596 2_656
C(11) H(16) 2.769 .
C(11) H(23) 3.486 2_667
C(12) H(16) 2.031 .
C(12) H(17) 3.234 .
C(12) H(18) 3.596 .
C(12) H(20) 3.352 2_657
C(12) H(25) 3.482 2_557
C(13) H(16) 0.957 .
C(13) H(17) 2.011 .
C(13) H(18) 3.162 .
C(13) H(20) 3.196 2_657
C(13) H(25) 2.958 2_557
C(13) H(32) 3.453 2_557
C(13) H(33) 3.343 2_557
C(14) H(16) 2.064 .
C(14) H(17) 0.922 .
C(14) H(18) 1.962 .
C(14) H(20) 3.189 2_657
C(14) H(25) 3.312 2_557
C(14) H(31) 3.245 2_557
C(14) H(33) 3.339 2_557
C(15) H(16) 3.283 .
C(15) H(17) 2.015 .
C(15) H(18) 0.842 .
C(15) H(20) 3.335 2_657
C(16) H(17) 3.214 .
C(16) H(18) 1.952 .
C(16) H(20) 3.450 2_657
C(16) H(38) 3.495 .
C(17) H(18) 2.732 .
C(17) H(31) 2.964 .
C(17) H(38) 2.769 .
C(18) H(16) 3.082 .
C(18) H(38) 3.561 2_657
C(19) H(4) 3.315 2_667
C(19) H(16) 3.031 .
C(19) H(23) 3.037 2_667
C(19) H(24) 3.360 2_667
C(19) H(25) 3.383 2_557
C(20) H(8) 3.101 1_445
C(20) H(18) 2.721 .
C(20) H(31) 3.515 .
C(20) H(38) 3.287 .
C(21) H(28) 3.285 .
C(21) H(30) 3.250 .
C(21) H(31) 2.610 .
C(21) H(38) 2.706 .
C(22) H(28) 2.049 .
C(22) H(29) 3.364 .
C(22) H(31) 2.036 .
C(23) H(12) 3.171 2_556
C(23) H(28) 0.996 .
C(23) H(29) 2.110 .
C(23) H(30) 3.253 .
C(23) H(31) 3.284 .
C(23) H(36) 3.594 2_556
C(24) H(9) 3.351 1_445
C(24) H(12) 3.475 2_556
C(24) H(28) 2.075 .
C(24) H(29) 1.025 .
C(24) H(30) 2.044 .
C(24) H(36) 3.252 2_556
C(24) H(42) 3.514 2_546
C(25) H(9) 3.532 1_445
C(25) H(15) 3.158 2_656
C(25) H(28) 3.290 .
C(25) H(29) 2.089 .
C(25) H(30) 0.949 .
C(25) H(38) 3.337 .
C(26) H(29) 3.350 .
C(26) H(30) 2.020 .
C(26) H(38) 2.108 .
C(27) H(17) 3.205 2_557
C(27) H(28) 2.632 .
C(27) H(31) 0.962 .
C(28) H(13) 3.463 2_556
C(28) H(16) 3.202 2_557
C(28) H(17) 3.211 2_557
C(28) H(28) 3.001 .
C(28) H(31) 2.037 .
C(28) H(40) 3.332 1_455
C(28) H(41) 3.518 1_455
C(29) H(7) 3.491 1_455
C(29) H(28) 2.826 .
C(29) H(29) 3.200 2_556
C(29) H(31) 2.028 .
C(29) H(42) 3.496 1_565
C(29) H(43) 3.533 1_565
C(30) H(19) 3.585 2_657
C(30) H(30) 2.599 .
C(30) H(38) 0.984 .
C(31) H(3) 3.584 1_545
C(31) H(10) 3.175 1_545
C(31) H(11) 3.549 2_656
C(31) H(15) 3.300 2_656
C(31) H(30) 2.796 .
C(31) H(34) 3.584 1_655
C(31) H(38) 2.031 .
C(32) H(3) 3.505 1_545
C(32) H(7) 3.409 1_445
C(32) H(29) 3.494 2_546
C(32) H(30) 2.931 .
C(32) H(35) 3.491 1_545
C(32) H(37) 3.374 1_545
C(32) H(38) 2.050 .
H(1) H(7) 2.433 .
H(1) H(26) 3.350 1_665
H(1) H(27) 3.246 1_665
H(1) H(44) 3.340 1_665
H(2) H(7) 2.347 .
H(2) H(33) 3.037 1_655
H(2) H(37) 3.025 1_655
H(3) C(31) 3.584 1_565
H(3) C(32) 3.505 1_565
H(3) H(10) 2.412 .
H(3) H(39) 3.372 1_565
H(3) H(41) 3.015 1_565
H(3) H(42) 3.387 1_565
H(3) H(43) 2.834 1_565
H(4) C(19) 3.315 2_667
H(4) H(10) 2.321 .
H(4) H(22) 2.560 2_667
H(4) H(23) 3.335 2_667
H(4) H(41) 2.961 1_565
H(5) H(13) 2.469 .
H(5) H(28) 3.553 .
H(5) H(28) 3.350 2_556
H(6) H(13) 2.479 .
H(6) H(14) 3.372 2_656
H(6) H(15) 3.210 2_656
H(7) C(1) 3.305 .
H(7) C(2) 2.085 .
H(7) C(5) 0.891 .
H(7) C(6) 2.059 .
H(7) C(7) 3.290 .
H(7) C(9) 3.155 .
H(7) C(10) 1.906 .
H(7) C(29) 3.491 1_655
H(7) C(32) 3.409 1_665
H(7) H(1) 2.433 .
H(7) H(2) 2.347 .
H(7) H(8) 2.398 .
H(7) H(9) 2.337 .
H(7) H(14) 2.183 .
H(7) H(15) 2.190 .
H(7) H(29) 3.085 2_656
H(7) H(30) 3.313 2_656
H(7) H(36) 3.201 1_655
H(7) H(37) 2.926 1_655
H(7) H(42) 2.987 1_665
H(7) H(44) 2.947 1_665
H(8) C(20) 3.101 1_665
H(8) H(7) 2.398 .
H(8) H(10) 2.247 .
H(8) H(25) 3.348 1_665
H(8) H(26) 2.306 1_665
H(8) H(27) 3.272 1_665
H(8) H(32) 3.150 1_665
H(8) H(44) 3.206 1_665
H(9) C(24) 3.351 1_665
H(9) C(25) 3.532 1_665
H(9) H(7) 2.337 .
H(9) H(10) 2.227 .
H(9) H(11) 3.416 2_666
H(9) H(12) 3.468 2_666
H(9) H(26) 3.502 1_665
H(9) H(29) 3.570 1_665
H(9) H(30) 3.242 2_656
H(9) H(39) 3.340 2_656
H(10) C(1) 3.321 .
H(10) C(3) 2.074 .
H(10) C(5) 3.249 .
H(10) C(6) 1.963 .
H(10) C(7) 0.944 .
H(10) C(8) 2.108 .
H(10) C(8) 3.364 2_666
H(10) C(9) 3.317 .
H(10) C(31) 3.175 1_565
H(10) H(3) 2.412 .
H(10) H(4) 2.321 .
H(10) H(8) 2.247 .
H(10) H(9) 2.227 .
H(10) H(11) 2.373 .
H(10) H(11) 2.510 2_666
H(10) H(12) 2.432 .
H(10) H(12) 3.536 2_666
H(10) H(32) 3.223 1_665
H(10) H(34) 3.483 1_665
H(10) H(39) 2.768 1_565
H(10) H(41) 2.758 1_565
H(11) C(7) 3.262 2_666
H(11) C(31) 3.549 2_656
H(11) H(9) 3.416 2_666
H(11) H(10) 2.373 .
H(11) H(10) 2.510 2_666
H(11) H(11) 3.169 2_666
H(11) H(13) 2.282 .
H(11) H(28) 3.488 2_556
H(11) H(34) 2.923 2_556
H(11) H(39) 2.924 2_656
H(11) H(40) 3.481 2_656
H(12) C(23) 3.171 2_556
H(12) C(24) 3.475 2_556
H(12) H(9) 3.468 2_666
H(12) H(10) 2.432 .
H(12) H(10) 3.536 2_666
H(12) H(13) 2.335 .
H(12) H(28) 2.563 2_556
H(12) H(29) 3.196 2_556
H(12) H(34) 3.246 2_556
H(13) C(1) 3.469 .
H(13) C(4) 2.199 .
H(13) C(5) 3.329 .
H(13) C(7) 3.366 .
H(13) C(8) 2.061 .
H(13) C(9) 1.062 .
H(13) C(10) 2.049 .
H(13) C(10) 3.282 2_656
H(13) C(28) 3.463 2_556
H(13) H(5) 2.469 .
H(13) H(6) 2.479 .
H(13) H(11) 2.282 .
H(13) H(12) 2.335 .
H(13) H(14) 2.333 .
H(13) H(14) 2.419 2_656
H(13) H(15) 2.256 .
H(13) H(15) 3.401 2_656
H(13) H(28) 3.064 2_556
H(13) H(34) 2.544 2_556
H(13) H(36) 3.151 2_556
H(14) C(9) 3.159 2_656
H(14) C(10) 3.199 2_656
H(14) H(6) 3.372 2_656
H(14) H(7) 2.183 .
H(14) H(13) 2.333 .
H(14) H(13) 2.419 2_656
H(14) H(14) 2.731 2_656
H(14) H(15) 3.227 2_656
H(14) H(36) 3.483 1_655
H(15) C(25) 3.158 2_656
H(15) C(31) 3.300 2_656
H(15) H(6) 3.210 2_656
H(15) H(7) 2.190 .
H(15) H(13) 2.256 .
H(15) H(13) 3.401 2_656
H(15) H(14) 3.227 2_656
H(15) H(30) 2.795 2_656
H(15) H(39) 2.781 2_656
H(15) H(40) 2.961 2_656
H(16) Cl(1) 2.878 2_657
H(16) N(2) 3.217 .
H(16) C(11) 2.769 .
H(16) C(12) 2.031 .
H(16) C(13) 0.957 .
H(16) C(14) 2.064 .
H(16) C(15) 3.283 .
H(16) C(18) 3.082 .
H(16) C(19) 3.031 .
H(16) C(28) 3.202 2_557
H(16) H(17) 2.368 .
H(16) H(19) 2.553 .
H(16) H(20) 3.527 .
H(16) H(20) 3.596 2_657
H(16) H(22) 2.493 .
H(16) H(24) 3.442 .
H(16) H(25) 2.946 2_557
H(16) H(32) 2.796 2_557
H(16) H(33) 2.752 2_557
H(16) H(41) 3.263 2_657
H(17) Cl(2) 2.902 2_557
H(17) C(12) 3.234 .
H(17) C(13) 2.011 .
H(17) C(14) 0.922 .
H(17) C(15) 2.015 .
H(17) C(16) 3.214 .
H(17) C(27) 3.205 2_557
H(17) C(28) 3.211 2_557
H(17) H(16) 2.368 .
H(17) H(18) 2.283 .
H(17) H(25) 3.478 2_557
H(17) H(31) 2.460 2_557
H(17) H(32) 3.277 2_557
H(17) H(33) 2.726 2_557
H(17) H(37) 3.550 2_557
H(18) Cl(2) 3.124 2_557
H(18) N(2) 3.132 .
H(18) C(12) 3.596 .
H(18) C(13) 3.162 .
H(18) C(14) 1.962 .
H(18) C(15) 0.842 .
H(18) C(16) 1.952 .
H(18) C(17) 2.732 .
H(18) C(20) 2.721 .
H(18) H(17) 2.283 .
H(18) H(24) 3.447 2_557
H(18) H(25) 2.495 .
H(18) H(27) 2.573 .
H(19) Cl(1) 2.917 2_657
H(19) C(30) 3.585 2_657
H(19) H(16) 2.553 .
H(19) H(38) 2.733 2_657
H(19) H(41) 3.354 2_657
H(19) H(43) 3.559 2_657
H(20) N(2) 3.465 2_657
H(20) C(12) 3.352 2_657
H(20) C(13) 3.196 2_657
H(20) C(14) 3.189 2_657
H(20) C(15) 3.335 2_657
H(20) C(16) 3.450 2_657
H(20) H(16) 3.527 .
H(20) H(16) 3.596 2_657
H(20) H(20) 3.415 2_657
H(22) C(3) 3.459 2_667
H(22) H(4) 2.560 2_667
H(22) H(16) 2.493 .
H(22) H(25) 2.911 2_557
H(22) H(41) 3.485 2_657
H(23) Cl(2) 3.158 2_667
H(23) O(1) 2.720 2_667
H(23) C(11) 3.486 2_667
H(23) C(19) 3.037 2_667
H(23) H(4) 3.335 2_667
H(23) H(23) 2.730 2_667
H(23) H(24) 2.667 2_667
H(24) O(1) 3.115 2_667
H(24) C(19) 3.360 2_667
H(24) H(16) 3.442 .
H(24) H(18) 3.447 2_557
H(24) H(23) 2.667 2_667
H(24) H(24) 3.404 2_667
H(24) H(25) 3.037 2_557
H(25) C(12) 3.482 2_557
H(25) C(13) 2.958 2_557
H(25) C(14) 3.312 2_557
H(25) C(19) 3.383 2_557
H(25) H(8) 3.348 1_445
H(25) H(16) 2.946 2_557
H(25) H(17) 3.478 2_557
H(25) H(18) 2.495 .
H(25) H(22) 2.911 2_557
H(25) H(24) 3.037 2_557
H(25) H(31) 3.557 .
H(26) C(6) 3.229 1_445
H(26) H(1) 3.350 1_445
H(26) H(8) 2.306 1_445
H(26) H(9) 3.502 1_445
H(26) H(31) 3.337 .
H(26) H(38) 3.343 .
H(27) H(1) 3.246 1_445
H(27) H(8) 3.272 1_445
H(27) H(18) 2.573 .
H(27) H(38) 3.108 .
H(28) C(8) 3.302 2_556
H(28) C(9) 3.558 2_556
H(28) C(21) 3.285 .
H(28) C(22) 2.049 .
H(28) C(23) 0.996 .
H(28) C(24) 2.075 .
H(28) C(25) 3.290 .
H(28) C(27) 2.632 .
H(28) C(28) 3.001 .
H(28) C(29) 2.826 .
H(28) H(5) 3.553 .
H(28) H(5) 3.350 2_556
H(28) H(11) 3.488 2_556
H(28) H(12) 2.563 2_556
H(28) H(13) 3.064 2_556
H(28) H(28) 3.203 2_556
H(28) H(29) 2.422 .
H(28) H(31) 3.546 .
H(28) H(32) 3.389 .
H(28) H(34) 2.540 .
H(28) H(35) 3.161 .
H(28) H(36) 2.318 .
H(28) H(36) 3.337 2_556
H(29) C(22) 3.364 .
H(29) C(23) 2.110 .
H(29) C(24) 1.025 .
H(29) C(25) 2.089 .
H(29) C(26) 3.350 .
H(29) C(29) 3.200 2_556
H(29) C(32) 3.494 2_546
H(29) H(7) 3.085 2_656
H(29) H(9) 3.570 1_445
H(29) H(12) 3.196 2_556
H(29) H(28) 2.422 .
H(29) H(30) 2.386 .
H(29) H(30) 3.293 2_546
H(29) H(35) 3.065 2_556
H(29) H(36) 2.643 2_556
H(29) H(37) 3.421 2_556
H(29) H(42) 2.567 2_546
H(30) C(10) 3.596 2_656
H(30) C(21) 3.250 .
H(30) C(23) 3.253 .
H(30) C(24) 2.044 .
H(30) C(25) 0.949 .
H(30) C(26) 2.020 .
H(30) C(30) 2.599 .
H(30) C(31) 2.796 .
H(30) C(32) 2.931 .
H(30) H(7) 3.313 2_656
H(30) H(9) 3.242 2_656
H(30) H(15) 2.795 2_656
H(30) H(29) 2.386 .
H(30) H(29) 3.293 2_546
H(30) H(30) 3.081 2_546
H(30) H(38) 3.546 .
H(30) H(39) 2.322 .
H(30) H(40) 3.089 .
H(30) H(42) 2.437 .
H(30) H(44) 3.364 .
H(31) Cl(2) 2.603 .
H(31) N(3) 2.481 .
H(31) C(14) 3.245 2_557
H(31) C(17) 2.964 .
H(31) C(20) 3.515 .
H(31) C(21) 2.610 .
H(31) C(22) 2.036 .
H(31) C(23) 3.284 .
H(31) C(27) 0.962 .
H(31) C(28) 2.037 .
H(31) C(29) 2.028 .
H(31) H(17) 2.460 2_557
H(31) H(25) 3.557 .
H(31) H(26) 3.337 .
H(31) H(28) 3.546 .
H(31) H(32) 2.359 .
H(31) H(33) 2.282 .
H(31) H(34) 2.799 .
H(31) H(35) 2.334 .
H(31) H(36) 2.794 .
H(31) H(37) 2.285 .
H(32) C(13) 3.453 2_557
H(32) H(8) 3.150 1_445
H(32) H(10) 3.223 1_445
H(32) H(16) 2.796 2_557
H(32) H(17) 3.277 2_557
H(32) H(28) 3.389 .
H(32) H(31) 2.359 .
H(32) H(40) 3.393 1_455
H(32) H(41) 3.146 1_455
H(33) Cl(1) 3.275 1_455
H(33) C(13) 3.343 2_557
H(33) C(14) 3.339 2_557
H(33) H(2) 3.037 1_455
H(33) H(16) 2.752 2_557
H(33) H(17) 2.726 2_557
H(33) H(31) 2.282 .
H(33) H(40) 3.017 1_455
H(33) H(41) 3.389 1_455
H(34) C(8) 3.341 2_556
H(34) C(9) 3.373 2_556
H(34) C(31) 3.584 1_455
H(34) H(10) 3.483 1_445
H(34) H(11) 2.923 2_556
H(34) H(12) 3.246 2_556
H(34) H(13) 2.544 2_556
H(34) H(28) 2.540 .
H(34) H(31) 2.799 .
H(34) H(40) 3.045 1_455
H(34) H(41) 3.448 1_455
H(35) C(32) 3.491 1_565
H(35) H(28) 3.161 .
H(35) H(29) 3.065 2_556
H(35) H(31) 2.334 .
H(35) H(42) 3.163 1_565
H(35) H(43) 3.048 1_565
H(36) C(23) 3.594 2_556
H(36) C(24) 3.252 2_556
H(36) H(7) 3.201 1_455
H(36) H(13) 3.151 2_556
H(36) H(14) 3.483 1_455
H(36) H(28) 2.318 .
H(36) H(28) 3.337 2_556
H(36) H(29) 2.643 2_556
H(36) H(31) 2.794 .
H(37) C(2) 3.573 1_455
H(37) C(5) 3.593 1_455
H(37) C(32) 3.374 1_565
H(37) H(2) 3.025 1_455
H(37) H(7) 2.926 1_455
H(37) H(17) 3.550 2_557
H(37) H(29) 3.421 2_556
H(37) H(31) 2.285 .
H(37) H(42) 3.177 1_565
H(37) H(43) 3.145 1_565
H(37) H(44) 3.236 1_565
H(38) Cl(1) 2.666 .
H(38) N(3) 2.575 .
H(38) C(16) 3.495 .
H(38) C(17) 2.769 .
H(38) C(18) 3.561 2_657
H(38) C(20) 3.287 .
H(38) C(21) 2.706 .
H(38) C(25) 3.337 .
H(38) C(26) 2.108 .
H(38) C(30) 0.984 .
H(38) C(31) 2.031 .
H(38) C(32) 2.050 .
H(38) H(19) 2.733 2_657
H(38) H(26) 3.343 .
H(38) H(27) 3.108 .
H(38) H(30) 3.546 .
H(38) H(39) 2.800 .
H(38) H(40) 2.365 .
H(38) H(41) 2.249 .
H(38) H(42) 2.816 .
H(38) H(43) 2.296 .
H(38) H(44) 2.361 .
H(39) C(7) 3.493 1_545
H(39) H(3) 3.372 1_545
H(39) H(9) 3.340 2_656
H(39) H(10) 2.768 1_545
H(39) H(11) 2.924 2_656
H(39) H(15) 2.781 2_656
H(39) H(30) 2.322 .
H(39) H(38) 2.800 .
H(40) C(28) 3.332 1_655
H(40) H(11) 3.481 2_656
H(40) H(15) 2.961 2_656
H(40) H(30) 3.089 .
H(40) H(32) 3.393 1_655
H(40) H(33) 3.017 1_655
H(40) H(34) 3.045 1_655
H(40) H(38) 2.365 .
H(41) C(3) 3.263 1_545
H(41) C(7) 3.420 1_545
H(41) C(28) 3.518 1_655
H(41) H(3) 3.015 1_545
H(41) H(4) 2.961 1_545
H(41) H(10) 2.758 1_545
H(41) H(16) 3.263 2_657
H(41) H(19) 3.354 2_657
H(41) H(22) 3.485 2_657
H(41) H(32) 3.146 1_655
H(41) H(33) 3.389 1_655
H(41) H(34) 3.448 1_655
H(41) H(38) 2.249 .
H(42) C(24) 3.514 2_546
H(42) C(29) 3.496 1_545
H(42) H(3) 3.387 1_545
H(42) H(7) 2.987 1_445
H(42) H(29) 2.567 2_546
H(42) H(30) 2.437 .
H(42) H(35) 3.163 1_545
H(42) H(37) 3.177 1_545
H(42) H(38) 2.816 .
H(43) C(29) 3.533 1_545
H(43) H(3) 2.834 1_545
H(43) H(19) 3.559 2_657
H(43) H(35) 3.048 1_545
H(43) H(37) 3.145 1_545
H(43) H(38) 2.296 .
H(44) C(5) 3.519 1_445
H(44) H(1) 3.340 1_445
H(44) H(7) 2.947 1_445
H(44) H(8) 3.206 1_445
H(44) H(30) 3.364 .
H(44) H(37) 3.236 1_545
H(44) H(38) 2.361 .

loop_
_geom_torsion_atom_site_label_1
_geom_torsion_atom_site_label_2
_geom_torsion_atom_site_label_3
_geom_torsion_atom_site_label_4
_geom_torsion
Cl(1) V(1) O(1) C(11) -82.0(2)
Cl(1) V(1) N(1) C(1) 29.6(17)
Cl(1) V(1) N(2) C(12) 93.3(2)
Cl(1) V(1) N(2) C(16) -88.4(3)
Cl(1) V(1) N(3) C(17) 92.5(2)
Cl(1) V(1) N(3) C(21) -84.0(3)
Cl(2) V(1) O(1) C(11) 86.9(2)
Cl(2) V(1) N(1) C(1) -140.7(17)
Cl(2) V(1) N(2) C(12) -95.9(2)
Cl(2) V(1) N(2) C(16) 82.3(3)
Cl(2) V(1) N(3) C(17) -81.5(2)
Cl(2) V(1) N(3) C(21) 102.1(3)
O(1) V(1) N(1) C(1) 124.0(17)
N(1) V(1) O(1) C(11) -175.0(3)
O(1) V(1) N(2) C(12) -1.3(2)
O(1) V(1) N(2) C(16) 177.0(3)
N(2) V(1) O(1) C(11) 2.9(3)
O(1) V(1) N(3) C(17) 7.2(4)
O(1) V(1) N(3) C(21) -169.2(3)
N(3) V(1) O(1) C(11) 0.4(4)
N(1) V(1) N(2) C(12) 136(2)
N(1) V(1) N(2) C(16) -45(2)
N(2) V(1) N(1) C(1) -13(4)
N(1) V(1) N(3) C(17) -177.4(3)
N(1) V(1) N(3) C(21) 6.1(3)
N(3) V(1) N(1) C(1) -53.7(17)
N(2) V(1) N(3) C(17) 4.6(2)
N(2) V(1) N(3) C(21) -171.8(3)
N(3) V(1) N(2) C(12) 177.4(3)
N(3) V(1) N(2) C(16) -4.3(3)
V(1) O(1) C(11) C(12) -3.8(4)
V(1) O(1) C(11) C(18) 115.7(2)
V(1) O(1) C(11) C(19) -122.6(2)
V(1) N(1) C(1) C(2) -73.5(17)
V(1) N(1) C(1) C(3) 166.1(16)
V(1) N(1) C(1) C(4) 46.6(18)
V(1) N(2) C(12) C(11) -0.3(4)
V(1) N(2) C(12) C(13) 179.3(3)
V(1) N(2) C(16) C(15) -178.0(3)
V(1) N(2) C(16) C(17) 3.5(4)
C(12) N(2) C(16) C(15) 0.2(5)
C(12) N(2) C(16) C(17) -178.4(3)
C(16) N(2) C(12) C(11) -178.7(3)
C(16) N(2) C(12) C(13) 1.0(6)
V(1) N(3) C(17) C(16) -4.6(4)
V(1) N(3) C(17) C(20) 176.3(3)
V(1) N(3) C(21) C(22) -84.1(3)
V(1) N(3) C(21) C(26) 95.5(3)
C(17) N(3) C(21) C(22) 99.5(4)
C(17) N(3) C(21) C(26) -80.9(4)
C(21) N(3) C(17) C(16) 172.2(3)
C(21) N(3) C(17) C(20) -6.9(6)
N(1) C(1) C(2) C(5) 176.2(4)
N(1) C(1) C(3) C(7) 179.8(3)
N(1) C(1) C(4) C(9) -180.0(4)
C(2) C(1) C(3) C(7) 58.6(4)
C(3) C(1) C(2) C(5) -62.4(5)
C(2) C(1) C(4) C(9) -59.4(6)
C(4) C(1) C(2) C(5) 56.2(6)
C(3) C(1) C(4) C(9) 59.4(6)
C(4) C(1) C(3) C(7) -60.5(5)
C(1) C(2) C(5) C(6) 64.2(5)
C(1) C(2) C(5) C(10) -55.8(7)
C(1) C(3) C(7) C(6) -58.6(4)
C(1) C(3) C(7) C(8) 60.2(6)
C(1) C(4) C(9) C(8) -59.4(5)
C(1) C(4) C(9) C(10) 61.6(6)
C(2) C(5) C(6) C(7) -65.9(5)
C(2) C(5) C(10) C(9) 61.1(8)
C(6) C(5) C(10) C(9) -52.4(7)
C(10) C(5) C(6) C(7) 50.9(6)
C(5) C(6) C(7) C(3) 65.3(5)
C(5) C(6) C(7) C(8) -51.6(6)
C(3) C(7) C(8) C(9) -61.9(7)
C(6) C(7) C(8) C(9) 55.2(6)
C(7) C(8) C(9) C(4) 62.0(5)
C(7) C(8) C(9) C(10) -56.5(6)
C(4) C(9) C(10) C(5) -64.5(6)
C(8) C(9) C(10) C(5) 54.6(7)
O(1) C(11) C(12) N(2) 2.3(5)
O(1) C(11) C(12) C(13) -177.3(4)
C(18) C(11) C(12) N(2) -115.5(3)
C(18) C(11) C(12) C(13) 64.9(5)
C(19) C(11) C(12) N(2) 120.0(3)
C(19) C(11) C(12) C(13) -59.6(5)
N(2) C(12) C(13) C(14) -1.3(6)
C(11) C(12) C(13) C(14) 178.3(4)
C(12) C(13) C(14) C(15) 0.4(6)
C(13) C(14) C(15) C(16) 0.8(6)
C(14) C(15) C(16) N(2) -1.1(6)
C(14) C(15) C(16) C(17) 177.3(4)
N(2) C(16) C(17) N(3) 1.2(5)
N(2) C(16) C(17) C(20) -179.6(3)
C(15) C(16) C(17) N(3) -177.3(4)
C(15) C(16) C(17) C(20) 1.9(6)
N(3) C(21) C(22) C(23) 174.3(2)
N(3) C(21) C(22) C(27) -11.2(4)
N(3) C(21) C(26) C(25) -175.2(2)
N(3) C(21) C(26) C(30) 7.7(4)
C(22) C(21) C(26) C(25) 4.4(4)
C(22) C(21) C(26) C(30) -172.8(3)
C(26) C(21) C(22) C(23) -5.3(4)
C(26) C(21) C(22) C(27) 169.3(3)
C(21) C(22) C(23) C(24) 2.4(5)
C(21) C(22) C(27) C(28) -108.3(3)
C(21) C(22) C(27) C(29) 127.8(3)
C(23) C(22) C(27) C(28) 66.1(4)
C(23) C(22) C(27) C(29) -57.7(4)
C(27) C(22) C(23) C(24) -172.4(3)
C(22) C(23) C(24) C(25) 1.4(5)
C(23) C(24) C(25) C(26) -2.4(5)
C(24) C(25) C(26) C(21) -0.5(5)
C(24) C(25) C(26) C(30) 176.9(3)
C(21) C(26) C(30) C(31) -125.1(3)
C(21) C(26) C(30) C(32) 112.1(3)
C(25) C(26) C(30) C(31) 57.7(4)
C(25) C(26) C(30) C(32) -65.1(4)
